data_7058828
loop_
_publ_author_name
'Souza, Matheus S.'
'Diniz, Luan F.'
'Alvarez, Natalia'
'da Silva, Cec\'ilia C. P.'
'Ellena, Javier'

_publ_section_title
;
 Supramolecular synthesis and characterization of crystalline solids
 obtained from the reaction of 5-fluorocytosine with nitro compounds
;
_journal_issue 40
_journal_name_full 'New Journal of Chemistry'
_journal_page_first 15924
_journal_paper_doi 10.1039/C9NJ03329G
_journal_volume 43
_journal_year 2019
_chemical_formula_sum 'C11 H10 F N5 O9'
_chemical_formula_weight 375.24
_chemical_name_common '5-FC, 5-Fluorocytosine, Fluorocytosine, FCDNS'
_chemical_name_systematic '5-Fluorocytosinium 3,5-dinitrosalicylate monohydrate'
_space_group_crystal_system monoclinic
_space_group_IT_number 5
_space_group_name_Hall 'C 2y'
_space_group_name_H-M_alt 'C 1 2 1'
_symmetry_space_group_name_Hall 'C 2y'
_symmetry_space_group_name_H-M 'C 1 2 1'
_atom_sites_solution_hydrogens mixed
_atom_sites_solution_primary dual
_atom_sites_solution_secondary difmap
_audit_creation_method SHELXL-2018/1
_audit_update_record
;
2018-04-30 deposited with the CCDC.    2019-09-13 downloaded from the CCDC.
;
_cell_angle_alpha 90
_cell_angle_beta 103.196(3)
_cell_angle_gamma 90
_cell_formula_units_Z 4
_cell_length_a 21.337(3)
_cell_length_b 5.4905(9)
_cell_length_c 12.445(2)
_cell_measurement_reflns_used 9555
_cell_measurement_temperature 296(2)
_cell_measurement_theta_max 31.22
_cell_measurement_theta_min 2.86
_cell_volume 1419.4(4)
_computing_cell_refinement 'SAINT V7.68A integration software'
_computing_data_collection 'Bruker APEX2 software'
_computing_structure_refinement 'SHELXL-2018/1 (Sheldrick, 2018)'
_computing_structure_solution 'ShelXT (Sheldrick, 2015)'
_diffrn_ambient_temperature 296(2)
_diffrn_measured_fraction_theta_full 0.999
_diffrn_measured_fraction_theta_max 0.997
_diffrn_measurement_device_type 'Bruker APEX-II CCD'
_diffrn_radiation_type MoK\a
_diffrn_radiation_wavelength 0.71073
_diffrn_reflns_av_R_equivalents 0.0255
_diffrn_reflns_av_unetI/netI 0.0207
_diffrn_reflns_Laue_measured_fraction_full 0.999
_diffrn_reflns_Laue_measured_fraction_max 0.997
_diffrn_reflns_limit_h_max 30
_diffrn_reflns_limit_h_min -30
_diffrn_reflns_limit_k_max 7
_diffrn_reflns_limit_k_min -7
_diffrn_reflns_limit_l_max 18
_diffrn_reflns_limit_l_min -18
_diffrn_reflns_number 21278
_diffrn_reflns_point_group_measured_fraction_full 0.987
_diffrn_reflns_point_group_measured_fraction_max 0.986
_diffrn_reflns_theta_full 25.242
_diffrn_reflns_theta_max 31.228
_diffrn_reflns_theta_min 1.681
_exptl_absorpt_coefficient_mu 0.162
_exptl_absorpt_correction_type none
_exptl_crystal_colour 'clear light yellow'
_exptl_crystal_colour_lustre clear
_exptl_crystal_colour_modifier light
_exptl_crystal_colour_primary yellow
_exptl_crystal_density_diffrn 1.756
_exptl_crystal_description prism
_exptl_crystal_F_000 768
_exptl_crystal_size_max 0.221
_exptl_crystal_size_mid 0.081
_exptl_crystal_size_min 0.031
_refine_diff_density_max 0.338
_refine_diff_density_min -0.221
_refine_diff_density_rms 0.051
_refine_ls_abs_structure_details
;
 Flack x determined using 1838 quotients [(I+)-(I-)]/[(I+)+(I-)]
 (Parsons, Flack and Wagner, Acta Cryst. B69 (2013) 249-259).
;
_refine_ls_abs_structure_Flack 0.0(3)
_refine_ls_extinction_method none
_refine_ls_goodness_of_fit_ref 1.070
_refine_ls_hydrogen_treatment constr
_refine_ls_matrix_type full
_refine_ls_number_parameters 239
_refine_ls_number_reflns 4532
_refine_ls_number_restraints 1
_refine_ls_restrained_S_all 1.070
_refine_ls_R_factor_all 0.0333
_refine_ls_R_factor_gt 0.0306
_refine_ls_shift/su_max 0.000
_refine_ls_shift/su_mean 0.000
_refine_ls_structure_factor_coef Fsqd
_refine_ls_weighting_details 'w=1/[\s^2^(Fo^2^)+(0.0510P)^2^+0.3772P] where P=(Fo^2^+2Fc^2^)/3'
_refine_ls_weighting_scheme calc
_refine_ls_wR_factor_gt 0.0808
_refine_ls_wR_factor_ref 0.0832
_reflns_Friedel_coverage 0.808
_reflns_Friedel_fraction_full 0.973
_reflns_Friedel_fraction_max 0.973
_reflns_number_gt 4299
_reflns_number_total 4532
_reflns_threshold_expression 'I > 2\s(I)'
_cod_data_source_file c9nj03329g2.cif
_cod_data_source_block 10540sadabs
_cod_depositor_comments 'Adding full bibliography for 7058827--7058828.cif.'
_cod_original_cell_volume 1419.5(4)
_cod_database_code 7058828
_shelx_shelxl_version_number 2018/1
_shelx_space_group_comment
;
The symmetry employed for this shelxl refinement is uniquely defined
by the following loop, which should always be used as a source of
symmetry information in preference to the above space-group names.
They are only intended as comments.
;
_shelx_estimated_absorpt_t_min 0.965
_shelx_estimated_absorpt_t_max 0.995

loop_
_space_group_symop_operation_xyz
'x, y, z'
'-x, y, -z'
'x+1/2, y+1/2, z'
'-x+1/2, y+1/2, -z'

loop_
_atom_site_label
_atom_site_type_symbol
_atom_site_fract_x
_atom_site_fract_y
_atom_site_fract_z
_atom_site_U_iso_or_equiv
_atom_site_adp_type
_atom_site_occupancy
_atom_site_site_symmetry_order
_atom_site_calc_flag
_atom_site_refinement_flags_posn
_atom_site_refinement_flags_adp
F51 F 0.25310(5) -0.1249(2) 0.36718(8) 0.0162(2) Uani 1 1 d . .
N3 N 0.19015(6) 0.4140(3) 0.22111(10) 0.0098(2) Uani 1 1 d . .
H3 H 0.166739 0.537234 0.228969 0.012 Uiso 1 1 calc R U
O4 O 0.34957(6) 0.5509(2) 0.26177(10) 0.0148(2) Uani 1 1 d . .
H4 H 0.338136 0.554037 0.320343 0.022 Uiso 1 1 calc R U
C9 C 0.38849(7) 0.3659(3) 0.26171(12) 0.0100(3) Uani 1 1 d . .
C12 C 0.47039(7) -0.0345(3) 0.26808(13) 0.0115(3) Uani 1 1 d . .
O2 O 0.39550(6) 0.1410(2) 0.54032(9) 0.0153(2) Uani 1 1 d . .
C8 C 0.40547(7) 0.2134(3) 0.35703(12) 0.0095(3) Uani 1 1 d . .
N41 N 0.17720(6) 0.2678(3) 0.38944(10) 0.0122(2) Uani 1 1 d . .
H41A H 0.153973 0.392505 0.396062 0.015 Uiso 1 1 calc R U
H41B H 0.184667 0.158390 0.440211 0.015 Uiso 1 1 calc R U
C13 C 0.44568(7) 0.0156(3) 0.35979(12) 0.0106(3) Uani 1 1 d . .
H13 H 0.456102 -0.082815 0.422153 0.013 Uiso 1 1 calc R U
O8 O 0.52610(6) -0.3659(3) 0.35602(11) 0.0190(3) Uani 1 1 d . .
O3 O 0.33885(6) 0.4462(2) 0.44576(10) 0.0164(2) Uani 1 1 d . .
C4 C 0.20116(6) 0.2446(3) 0.30211(11) 0.0093(3) Uani 1 1 d . .
C11 C 0.45555(7) 0.1060(3) 0.17379(12) 0.0123(3) Uani 1 1 d . .
H11 H 0.472554 0.068384 0.113337 0.015 Uiso 1 1 calc R U
O21 O 0.20252(6) 0.5687(2) 0.05876(9) 0.0136(2) Uani 1 1 d . .
O7 O 0.53324(7) -0.2870(3) 0.18835(11) 0.0239(3) Uani 1 1 d . .
C5 C 0.24017(7) 0.0430(3) 0.28666(12) 0.0107(3) Uani 1 1 d . .
N1 N 0.24911(6) 0.2020(3) 0.11640(10) 0.0109(2) Uani 1 1 d . .
H1 H 0.263611 0.186052 0.057722 0.013 Uiso 1 1 calc R U
C7 C 0.37875(7) 0.2675(3) 0.45635(12) 0.0115(3) Uani 1 1 d . .
N5 N 0.51298(6) -0.2425(3) 0.27165(12) 0.0147(3) Uani 1 1 d . .
C10 C 0.41499(7) 0.3035(3) 0.17057(12) 0.0112(3) Uani 1 1 d . .
N4 N 0.40126(6) 0.4462(3) 0.06829(11) 0.0148(3) Uani 1 1 d . .
OW O 0.11033(6) 0.7705(3) 0.24873(10) 0.0187(3) Uani 1 1 d G .
HWA H 0.100378 0.775463 0.305101 0.028 Uiso 1 1 d G U
HWB H 0.086967 0.869420 0.207349 0.028 Uiso 1 1 d G U
C6 C 0.26268(7) 0.0239(3) 0.19460(12) 0.0113(3) Uani 1 1 d . .
H6 H 0.287363 -0.109920 0.184313 0.014 Uiso 1 1 calc R U
O6 O 0.42575(7) 0.3802(3) -0.00671(10) 0.0248(3) Uani 1 1 d . .
O5 O 0.36637(7) 0.6253(3) 0.06229(12) 0.0294(3) Uani 1 1 d . .
C2 C 0.21380(7) 0.4036(3) 0.12644(11) 0.0097(3) Uani 1 1 d . .

loop_
_atom_site_aniso_label
_atom_site_aniso_U_11
_atom_site_aniso_U_22
_atom_site_aniso_U_33
_atom_site_aniso_U_23
_atom_site_aniso_U_13
_atom_site_aniso_U_12
F51 0.0218(5) 0.0137(5) 0.0134(4) 0.0052(4) 0.0048(3) 0.0051(4)
N3 0.0125(5) 0.0092(6) 0.0095(5) 0.0007(4) 0.0061(4) 0.0015(4)
O4 0.0167(5) 0.0139(6) 0.0139(5) 0.0009(4) 0.0037(4) 0.0047(4)
C9 0.0094(6) 0.0102(7) 0.0101(6) -0.0002(5) 0.0015(5) -0.0007(5)
C12 0.0096(6) 0.0115(7) 0.0135(6) -0.0015(5) 0.0033(5) 0.0015(5)
O2 0.0197(5) 0.0159(6) 0.0122(5) 0.0007(4) 0.0073(4) -0.0019(5)
C8 0.0097(6) 0.0099(7) 0.0093(5) -0.0006(5) 0.0027(4) -0.0005(5)
N41 0.0167(6) 0.0121(7) 0.0095(5) 0.0011(5) 0.0068(4) 0.0013(5)
C13 0.0096(6) 0.0115(7) 0.0106(6) -0.0001(5) 0.0022(4) -0.0001(5)
O8 0.0195(5) 0.0159(7) 0.0212(6) 0.0027(5) 0.0036(4) 0.0055(5)
O3 0.0184(5) 0.0174(6) 0.0147(5) -0.0037(4) 0.0065(4) 0.0040(5)
C4 0.0097(6) 0.0091(7) 0.0097(6) -0.0006(5) 0.0034(5) -0.0014(5)
C11 0.0109(6) 0.0156(8) 0.0108(6) -0.0027(5) 0.0038(5) -0.0005(5)
O21 0.0171(5) 0.0137(6) 0.0117(5) 0.0023(4) 0.0070(4) -0.0003(4)
O7 0.0270(6) 0.0250(8) 0.0233(6) -0.0014(6) 0.0130(5) 0.0097(6)
C5 0.0126(6) 0.0097(7) 0.0100(6) 0.0013(5) 0.0028(5) 0.0014(5)
N1 0.0131(5) 0.0115(7) 0.0095(5) -0.0016(5) 0.0056(4) -0.0001(5)
C7 0.0117(6) 0.0122(7) 0.0114(6) -0.0024(5) 0.0042(5) -0.0032(5)
N5 0.0121(5) 0.0140(7) 0.0184(6) -0.0023(5) 0.0042(5) 0.0019(5)
C10 0.0115(6) 0.0130(7) 0.0088(6) 0.0011(5) 0.0019(5) -0.0009(5)
N4 0.0136(6) 0.0187(8) 0.0108(5) 0.0035(5) 0.0004(4) -0.0026(5)
OW 0.0234(6) 0.0198(7) 0.0151(5) 0.0033(5) 0.0092(4) 0.0102(5)
C6 0.0115(6) 0.0106(7) 0.0119(6) -0.0020(5) 0.0031(5) 0.0002(5)
O6 0.0310(7) 0.0325(8) 0.0133(5) 0.0042(5) 0.0100(5) 0.0008(6)
O5 0.0361(8) 0.0310(9) 0.0214(6) 0.0130(6) 0.0070(6) 0.0164(7)
C2 0.0103(6) 0.0104(7) 0.0093(5) -0.0017(5) 0.0039(4) -0.0024(5)

loop_
_atom_type_symbol
_atom_type_description
_atom_type_scat_dispersion_real
_atom_type_scat_dispersion_imag
_atom_type_scat_source
C C 0.0033 0.0016 'International Tables Vol C Tables 4.2.6.8 and 6.1.1.4'
H H 0.0000 0.0000 'International Tables Vol C Tables 4.2.6.8 and 6.1.1.4'
F F 0.0171 0.0103 'International Tables Vol C Tables 4.2.6.8 and 6.1.1.4'
N N 0.0061 0.0033 'International Tables Vol C Tables 4.2.6.8 and 6.1.1.4'
O O 0.0106 0.0060 'International Tables Vol C Tables 4.2.6.8 and 6.1.1.4'

loop_
_geom_angle_atom_site_label_1
_geom_angle_atom_site_label_2
_geom_angle_atom_site_label_3
_geom_angle
C4 N3 C2 124.83(13)
C4 N3 H3 117.6
C2 N3 H3 117.6
C9 O4 H4 109.5
O4 C9 C10 123.68(13)
O4 C9 C8 119.57(12)
C10 C9 C8 116.74(13)
C11 C12 C13 122.10(14)
C11 C12 N5 119.07(13)
C13 C12 N5 118.83(14)
C13 C8 C9 121.34(13)
C13 C8 C7 119.03(13)
C9 C8 C7 119.63(13)
C4 N41 H41A 120.0
C4 N41 H41B 120.0
H41A N41 H41B 120.0
C8 C13 C12 119.07(14)
C8 C13 H13 120.5
C12 C13 H13 120.5
N41 C4 N3 121.19(14)
N41 C4 C5 122.63(14)
N3 C4 C5 116.18(12)
C12 C11 C10 118.95(13)
C12 C11 H11 120.5
C10 C11 H11 120.5
F51 C5 C6 122.01(14)
F51 C5 C4 117.36(12)
C6 C5 C4 120.63(14)
C2 N1 C6 123.33(12)
C2 N1 H1 118.3
C6 N1 H1 118.3
O2 C7 O3 124.87(14)
O2 C7 C8 119.49(14)
O3 C7 C8 115.64(13)
O8 N5 O7 123.64(15)
O8 N5 C12 118.60(13)
O7 N5 C12 117.76(14)
C11 C10 C9 121.79(14)
C11 C10 N4 116.36(13)
C9 C10 N4 121.85(14)
O6 N4 O5 123.38(15)
O6 N4 C10 117.93(15)
O5 N4 C10 118.68(13)
HWA OW HWB 106.7
C5 C6 N1 119.61(14)
C5 C6 H6 120.2
N1 C6 H6 120.2
O21 C2 N1 124.45(13)
O21 C2 N3 120.17(14)
N1 C2 N3 115.37(13)

loop_
_geom_bond_atom_site_label_1
_geom_bond_atom_site_label_2
_geom_bond_distance
F51 C5 1.3432(18)
N3 C4 1.3520(19)
N3 C2 1.3847(17)
N3 H3 0.8600
O4 C9 1.3124(19)
O4 H4 0.8200
C9 C10 1.4199(19)
C9 C8 1.429(2)
C12 C11 1.379(2)
C12 C13 1.390(2)
C12 N5 1.454(2)
O2 C7 1.238(2)
C8 C13 1.379(2)
C8 C7 1.5043(19)
N41 C4 1.3087(18)
N41 H41A 0.8600
N41 H41B 0.8600
C13 H13 0.9300
O8 N5 1.227(2)
O3 C7 1.286(2)
C4 C5 1.424(2)
C11 C10 1.383(2)
C11 H11 0.9300
O21 C2 1.2235(19)
O7 N5 1.2352(18)
C5 C6 1.3435(19)
N1 C2 1.361(2)
N1 C6 1.363(2)
N1 H1 0.8600
C10 N4 1.466(2)
N4 O6 1.2240(19)
N4 O5 1.226(2)
OW HWA 0.7785
OW HWB 0.8316
C6 H6 0.9300

loop_
_geom_hbond_atom_site_label_D
_geom_hbond_atom_site_label_H
_geom_hbond_atom_site_label_A
_geom_hbond_distance_DH
_geom_hbond_distance_HA
_geom_hbond_distance_DA
_geom_hbond_angle_DHA
_geom_hbond_site_symmetry_A
_geom_hbond_publ_flag
N3 H3 OW 0.86 1.81 2.6680(18) 173.1 . yes
O4 H4 O3 0.82 1.67 2.4218(17) 152.2 . yes
N41 H41A O2 0.86 2.00 2.8260(18) 161.9 4_556 yes
N41 H41B O3 0.86 1.99 2.7863(18) 154.1 4_546 yes
N1 H1 O21 0.86 1.88 2.7164(16) 165.5 4_545 yes
C6 H6 O4 0.93 2.36 3.190(2) 148.3 1_545 yes

loop_
_geom_torsion_atom_site_label_1
_geom_torsion_atom_site_label_2
_geom_torsion_atom_site_label_3
_geom_torsion_atom_site_label_4
_geom_torsion
O4 C9 C8 C13 179.30(14)
C10 C9 C8 C13 0.0(2)
O4 C9 C8 C7 -0.2(2)
C10 C9 C8 C7 -179.53(13)
C9 C8 C13 C12 0.5(2)
C7 C8 C13 C12 180.00(13)
C11 C12 C13 C8 -0.6(2)
N5 C12 C13 C8 179.71(14)
C2 N3 C4 N41 179.82(14)
C2 N3 C4 C5 0.1(2)
C13 C12 C11 C10 0.3(2)
N5 C12 C11 C10 179.94(14)
N41 C4 C5 F51 -1.3(2)
N3 C4 C5 F51 178.46(13)
N41 C4 C5 C6 178.60(15)
N3 C4 C5 C6 -1.7(2)
C13 C8 C7 O2 3.3(2)
C9 C8 C7 O2 -177.18(14)
C13 C8 C7 O3 -176.29(13)
C9 C8 C7 O3 3.3(2)
C11 C12 N5 O8 179.73(14)
C13 C12 N5 O8 -0.6(2)
C11 C12 N5 O7 -1.3(2)
C13 C12 N5 O7 178.40(15)
C12 C11 C10 C9 0.2(2)
C12 C11 C10 N4 179.77(14)
O4 C9 C10 C11 -179.62(15)
C8 C9 C10 C11 -0.4(2)
O4 C9 C10 N4 0.9(2)
C8 C9 C10 N4 -179.88(13)
C11 C10 N4 O6 0.7(2)
C9 C10 N4 O6 -179.74(14)
C11 C10 N4 O5 -178.84(15)
C9 C10 N4 O5 0.7(2)
F51 C5 C6 N1 -178.76(13)
C4 C5 C6 N1 1.4(2)
C2 N1 C6 C5 0.6(2)
C6 N1 C2 O21 177.90(14)
C6 N1 C2 N3 -2.0(2)
C4 N3 C2 O21 -178.25(14)
C4 N3 C2 N1 1.7(2)
